data_2014122
loop_
_publ_author_name
'Charlier, Caroline'
'Norberg, Bernadette'
'Goossens, Laurence'
'H\'enichart, Jean-Pierre'
'Durant, Fran\,cois'

_publ_section_title
;
 1-[4-(Methylsulfonyl)phenyl]-5-phenyl-1<i>H</i>-pyrazole derivatives
;
_journal_issue 9
_journal_name_full 'Acta Crystallographica Section C'
_journal_page_first o648
_journal_page_last o652
_journal_paper_doi 10.1107/S0108270104016117
_journal_volume 60
_journal_year 2004
_chemical_formula_iupac 'C27 H27 N3 O4 S'
_chemical_formula_moiety 'C27 H27 N3 O4 S'
_chemical_formula_sum 'C27 H27 N3 O4 S'
_chemical_formula_weight 489.59
_chemical_name_systematic
;
1-[4-(methylsulfonyl)phenyl]-3-[3-(morpholino)phenoxymethyl]-5-phenyl-1H-
pyrazole
;
_space_group_IT_number 2
_symmetry_cell_setting triclinic
_symmetry_space_group_name_Hall '-P 1'
_symmetry_space_group_name_H-M 'P -1'
_atom_sites_solution_hydrogens geom
_atom_sites_solution_primary direct
_atom_sites_solution_secondary difmap
_audit_creation_method SHELXL-97
_cell_angle_alpha 100.823(9)
_cell_angle_beta 104.704(8)
_cell_angle_gamma 91.888(11)
_cell_formula_units_Z 4
_cell_length_a 10.325(2)
_cell_length_b 13.874(2)
_cell_length_c 18.094(2)
_cell_measurement_reflns_used 25
_cell_measurement_temperature 293(2)
_cell_measurement_theta_max 42
_cell_measurement_theta_min 38
_cell_volume 2453.6(7)
_computing_cell_refinement 'CAD-4 EXPRESS'
_computing_data_collection 'CAD-4 EXPRESS (Enraf--Nonius, 1994)'
_computing_data_reduction 'PLATON (Spek, 2003)'
_computing_molecular_graphics PLATON
_computing_structure_refinement 'SHELXL97 (Sheldrick, 1997)'
_computing_structure_solution 'SHELXS97 (Sheldrick, 1997)'
_diffrn_ambient_temperature 293(2)
_diffrn_measured_fraction_theta_full 0.999
_diffrn_measured_fraction_theta_max 0.999
_diffrn_measurement_device_type 'Enraf--Nonius CAD-4'
_diffrn_measurement_method '  \q/2\q'
_diffrn_radiation_monochromator graphite
_diffrn_radiation_source 'long fine-focus sealed tube'
_diffrn_radiation_type CuK\a
_diffrn_radiation_wavelength 1.54178
_diffrn_reflns_av_R_equivalents 0.0180
_diffrn_reflns_av_sigmaI/netI 0.0233
_diffrn_reflns_limit_h_max 10
_diffrn_reflns_limit_h_min -12
_diffrn_reflns_limit_k_max 17
_diffrn_reflns_limit_k_min -17
_diffrn_reflns_limit_l_max 22
_diffrn_reflns_limit_l_min -21
_diffrn_reflns_number 15978
_diffrn_reflns_theta_full 74.29
_diffrn_reflns_theta_max 74.29
_diffrn_reflns_theta_min 2.58
_diffrn_standards_decay_% 5
_diffrn_standards_interval_count 200
_diffrn_standards_interval_time 60
_diffrn_standards_number 3
_exptl_absorpt_coefficient_mu 1.492
_exptl_absorpt_correction_T_max 0.7160
_exptl_absorpt_correction_T_min 0.5868
_exptl_absorpt_correction_type analytical
_exptl_absorpt_process_details '(Alcock, 1970)'
_exptl_crystal_colour colorless
_exptl_crystal_density_diffrn 1.325
_exptl_crystal_density_method 'not measured'
_exptl_crystal_description needle
_exptl_crystal_F_000 1032
_exptl_crystal_size_max 0.40
_exptl_crystal_size_mid 0.28
_exptl_crystal_size_min 0.24
_refine_diff_density_max 0.471
_refine_diff_density_min -0.387
_refine_ls_extinction_method none
_refine_ls_goodness_of_fit_ref 1.038
_refine_ls_hydrogen_treatment constr
_refine_ls_matrix_type full
_refine_ls_number_parameters 646
_refine_ls_number_reflns 9997
_refine_ls_number_restraints 766
_refine_ls_restrained_S_all 1.006
_refine_ls_R_factor_all 0.0672
_refine_ls_R_factor_gt 0.0561
_refine_ls_shift/su_max 0.001
_refine_ls_shift/su_mean 0.000
_refine_ls_structure_factor_coef Fsqd
_refine_ls_weighting_details 'calc w=1/[\s^2^(Fo^2^)+(0.085P)^2^+0.8675P] where P=(Fo^2^+2Fc^2^)/3'
_refine_ls_weighting_scheme calc
_refine_ls_wR_factor_gt 0.1565
_refine_ls_wR_factor_ref 0.1681
_reflns_number_gt 8261
_reflns_number_total 9997
_reflns_threshold_expression I>2\s(I)
_cod_data_source_file dn1055.cif
_cod_data_source_block III
_cod_depositor_comments
;
The following automatic conversions were performed:
'_symmetry_cell_setting' value 'Triclinic' changed to 'triclinic'
according to '/home/saulius/struct/CIF-dictionaries/cif_core.dic'
dictionary named 'cif_core.dic' version 2.4.1 from 2010-06-29.

Automatic conversion script
Id: cif_fix_enum 1527 2010-12-29 10:47:43Z saulius 

The following automatic conversions were performed:

'_symmetry_cell_setting' value 'Triclinic' changed to 'triclinic'
according to /home/saulius/struct/CIF-dictionaries/cif_core.dic
dictionary named 'cif_core.dic' version 2.4.1 from 2010-06-29.

Automatic conversion script
Id: cif_fix_values 1715 2011-07-08 13:25:40Z adriana 
;
_cod_original_sg_symbol_H-M P-1
_cod_database_code 2014122
_cod_database_fobs_code 2014122

loop_
_symmetry_equiv_pos_as_xyz
'x, y, z'
'-x, -y, -z'

loop_
_atom_site_label
_atom_site_fract_x
_atom_site_fract_y
_atom_site_fract_z
_atom_site_U_iso_or_equiv
_atom_site_adp_type
_atom_site_calc_flag
_atom_site_refinement_flags
_atom_site_occupancy
_atom_site_disorder_assembly
_atom_site_disorder_group
_atom_site_type_symbol
C1 0.4313(3) 0.25596(18) -0.24064(14) 0.0639(6) Uani d U 1 . . C
H1A 0.3818 0.2024 -0.2806 0.096 Uiso calc R 1 . . H
H1B 0.3698 0.2999 -0.2237 0.096 Uiso calc R 1 . . H
H1C 0.4820 0.2306 -0.1972 0.096 Uiso calc R 1 . . H
S1 0.54094(6) 0.31973(4) -0.27781(3) 0.05244(15) Uani d U 1 . . S
O1 0.63071(19) 0.25199(13) -0.30209(11) 0.0776(5) Uani d U 1 . . O
O2 0.4635(2) 0.37016(13) -0.33385(10) 0.0779(5) Uani d U 1 . . O
C2 0.6361(2) 0.40977(14) -0.19805(11) 0.0466(4) Uani d U 1 . . C
C3 0.7091(2) 0.38190(15) -0.13051(12) 0.0507(4) Uani d U 1 . . C
H3 0.7074 0.3160 -0.1267 0.061 Uiso calc R 1 . . H
C4 0.7839(2) 0.45327(14) -0.06922(12) 0.0492(4) Uani d U 1 . . C
H4 0.8325 0.4356 -0.0237 0.059 Uiso calc R 1 . . H
C5 0.78641(19) 0.55119(14) -0.07576(11) 0.0446(4) Uani d U 1 . . C
C6 0.7164(2) 0.57815(15) -0.14410(12) 0.0506(4) Uani d U 1 . . C
H6 0.7205 0.6438 -0.1486 0.061 Uiso calc R 1 . . H
C7 0.6407(2) 0.50724(15) -0.20542(12) 0.0509(4) Uani d U 1 . . C
H7 0.5933 0.5249 -0.2512 0.061 Uiso calc R 1 . . H
N1 0.86316(16) 0.62534(12) -0.01359(9) 0.0468(4) Uani d U 1 . . N
N2 0.92993(17) 0.70156(12) -0.03156(10) 0.0504(4) Uani d U 1 . . N
C8 0.99508(19) 0.75569(14) 0.03688(12) 0.0471(4) Uani d U 1 . . C
C9 0.9728(2) 0.71614(15) 0.09895(12) 0.0500(4) Uani d U 1 . . C
H9 1.0085 0.7413 0.1520 0.060 Uiso calc R 1 . . H
C10 0.88785(19) 0.63297(14) 0.06521(11) 0.0465(4) Uani d U 1 . . C
C11 0.8250(2) 0.56538(14) 0.10258(11) 0.0476(4) Uani d U 1 . . C
C12 0.9043(3) 0.51776(17) 0.15553(13) 0.0618(5) Uani d U 1 . . C
H12 0.9974 0.5271 0.1668 0.074 Uiso calc R 1 . . H
C13 0.8453(3) 0.4559(2) 0.19202(16) 0.0800(8) Uani d U 1 . . C
H13 0.8988 0.4236 0.2276 0.096 Uiso calc R 1 . . H
C14 0.7074(4) 0.4426(2) 0.17527(17) 0.0842(9) Uani d U 1 . . C
H14 0.6677 0.4018 0.2002 0.101 Uiso calc R 1 . . H
C15 0.6287(3) 0.4889(2) 0.12225(18) 0.0751(7) Uani d U 1 . . C
H15 0.5356 0.4786 0.1106 0.090 Uiso calc R 1 . . H
C16 0.6861(2) 0.55099(17) 0.08565(15) 0.0612(5) Uani d U 1 . . C
H16 0.6320 0.5829 0.0500 0.073 Uiso calc R 1 . . H
C17 1.0808(2) 0.84681(15) 0.04117(12) 0.0531(5) Uani d U 1 . . C
H17A 1.1301 0.8360 0.0017 0.064 Uiso calc R 1 . . H
H17B 1.0259 0.9013 0.0333 0.064 Uiso calc R 1 . . H
O3 1.17033(18) 0.86680(12) 0.11680(9) 0.0715(5) Uani d U 1 . . O
C18 1.2717(2) 0.93993(14) 0.13405(12) 0.0525(5) Uani d U 1 . . C
C19 1.3584(3) 0.95075(17) 0.20796(13) 0.0620(6) Uani d U 1 . . C
H19 1.3436 0.9130 0.2429 0.074 Uiso calc R 1 . . H
C20 1.4670(3) 1.01936(18) 0.22779(15) 0.0714(7) Uani d U 1 . . C
H20 1.5265 1.0276 0.2771 0.086 Uiso calc R 1 . . H
C21 1.4907(2) 1.07623(18) 0.17714(15) 0.0673(6) Uani d U 1 . . C
H21 1.5654 1.1218 0.1927 0.081 Uiso calc R 1 . . H
C22 1.4035(2) 1.06602(14) 0.10258(12) 0.0503(4) Uani d U 1 . . C
C23 1.2909(2) 0.99671(14) 0.08225(12) 0.0498(4) Uani d U 1 . . C
H23 1.2293 0.9893 0.0337 0.060 Uiso calc R 1 . . H
N3 1.42877(18) 1.11837(13) 0.04857(12) 0.0596(5) Uani d U 1 . . N
C24 1.5332(3) 1.1972(2) 0.07319(18) 0.0838(8) Uani d U 1 . . C
H24A 1.6126 1.1751 0.1051 0.101 Uiso calc R 1 . . H
H24B 1.5047 1.2517 0.1058 0.101 Uiso calc R 1 . . H
C25 1.5698(3) 1.2330(2) 0.00947(19) 0.0826(8) Uani d U 1 . . C
H25A 1.6226 1.2958 0.0312 0.099 Uiso calc R 1 . . H
H25B 1.6276 1.1874 -0.0109 0.099 Uiso calc R 1 . . H
O4 1.4663(2) 1.24537(17) -0.05218(14) 0.0989(7) Uani d U 1 . . O
C26 1.3704(3) 1.1663(2) -0.07796(18) 0.0812(8) Uani d U 1 . . C
H26A 1.4055 1.1137 -0.1087 0.097 Uiso calc R 1 . . H
H26B 1.2922 1.1860 -0.1126 0.097 Uiso calc R 1 . . H
C27 1.3254(3) 1.1259(3) -0.01786(18) 0.0863(9) Uani d U 1 . . C
H27A 1.2602 1.1673 -0.0010 0.104 Uiso calc R 1 . . H
H27B 1.2800 1.0609 -0.0415 0.104 Uiso calc R 1 . . H
C31 -0.1115(3) -0.1793(2) 0.78731(17) 0.0779(7) Uani d U 1 . . C
H31A -0.1230 -0.2346 0.7448 0.117 Uiso calc R 1 . . H
H31B -0.1612 -0.1271 0.7694 0.117 Uiso calc R 1 . . H
H31C -0.1438 -0.1986 0.8281 0.117 Uiso calc R 1 . . H
S31 0.05876(5) -0.13839(4) 0.82311(3) 0.05404(15) Uani d U 1 . . S
O31 0.1324(2) -0.21904(15) 0.84274(12) 0.0848(6) Uani d U 1 . . O
O32 0.0705(2) -0.05167(13) 0.88235(9) 0.0745(5) Uani d U 1 . . O
C32 0.10664(19) -0.10369(15) 0.74394(11) 0.0466(4) Uani d U 1 . . C
C33 0.1065(2) -0.00605(15) 0.73708(11) 0.0510(4) Uani d U 1 . . C
H33 0.0789 0.0405 0.7728 0.061 Uiso calc R 1 . . H
C34 0.1479(2) 0.02166(14) 0.67640(12) 0.0507(4) Uani d U 1 . . C
H34 0.1482 0.0870 0.6711 0.061 Uiso calc R 1 . . H
C35 0.18858(19) -0.04863(14) 0.62388(11) 0.0447(4) Uani d U 1 . . C
C36 0.1901(2) -0.14649(15) 0.63101(12) 0.0505(4) Uani d U 1 . . C
H36 0.2191 -0.1928 0.5958 0.061 Uiso calc R 1 . . H
C37 0.1478(2) -0.17406(15) 0.69137(12) 0.0513(5) Uani d U 1 . . C
H37 0.1471 -0.2395 0.6966 0.062 Uiso calc R 1 . . H
N31 0.23178(16) -0.01802(12) 0.56227(9) 0.0465(4) Uani d U 1 . . N
N32 0.32112(18) 0.06340(12) 0.58138(10) 0.0519(4) Uani d U 1 . . N
C38 0.3429(2) 0.07394(15) 0.51443(12) 0.0511(5) Uani d U 1 . . C
C39 0.2686(2) 0.00116(16) 0.45204(12) 0.0523(5) Uani d U 1 . . C
H39 0.2677 -0.0060 0.3998 0.063 Uiso calc R 1 . . H
C40 0.19758(19) -0.05749(14) 0.48397(11) 0.0456(4) Uani d U 1 . . C
C41 0.0994(2) -0.14261(14) 0.44341(11) 0.0465(4) Uani d U 1 . . C
C42 -0.0179(2) -0.16250(15) 0.46418(13) 0.0515(5) Uani d U 1 . . C
H42 -0.0360 -0.1227 0.5072 0.062 Uiso calc R 1 . . H
C43 -0.1078(2) -0.24159(17) 0.42090(16) 0.0646(6) Uani d U 1 . . C
H43 -0.1854 -0.2553 0.4356 0.078 Uiso calc R 1 . . H
C44 -0.0833(3) -0.29996(18) 0.35645(17) 0.0749(7) Uani d U 1 . . C
H44 -0.1440 -0.3530 0.3277 0.090 Uiso calc R 1 . . H
C45 0.0311(3) -0.27961(19) 0.33477(16) 0.0776(7) Uani d U 1 . . C
H45 0.0471 -0.3185 0.2907 0.093 Uiso calc R 1 . . H
C46 0.1225(3) -0.20186(17) 0.37783(14) 0.0634(6) Uani d U 1 . . C
H46 0.2001 -0.1891 0.3629 0.076 Uiso calc R 1 . . H
C47 0.4388(2) 0.15764(18) 0.51406(13) 0.0596(5) Uani d U 1 . . C
H47A 0.4257 0.2168 0.5486 0.071 Uiso calc R 1 . . H
H47B 0.5308 0.1417 0.5321 0.071 Uiso calc R 1 . . H
O33 0.4139(2) 0.17282(14) 0.43770(10) 0.0787(6) Uani d U 1 . . O
C48 0.4891(2) 0.24647(16) 0.42323(12) 0.0555(5) Uani d U 1 . . C
C49 0.4718(2) 0.24821(17) 0.34530(13) 0.0594(5) Uani d U 1 . . C
H49 0.4131 0.2015 0.3066 0.071 Uiso calc R 1 . . H
C50 0.5434(3) 0.32059(18) 0.32631(13) 0.0628(6) Uani d U 1 . . C
H50 0.5334 0.3216 0.2739 0.075 Uiso calc R 1 . . H
C51 0.6298(3) 0.39188(17) 0.38213(13) 0.0600(5) Uani d U 1 . . C
H51 0.6761 0.4403 0.3672 0.072 Uiso calc R 1 . . H
C52 0.6473(2) 0.39100(15) 0.46114(12) 0.0529(5) Uani d U 1 A . C
C53 0.5766(2) 0.31620(16) 0.48109(12) 0.0560(5) Uani d U 1 . . C
H53 0.5884 0.3132 0.5333 0.067 Uiso calc R 1 . . H
N33 0.7361(2) 0.46071(14) 0.51869(10) 0.0680(5) Uani d DU 1 . . N
C54 0.8085(6) 0.5400(4) 0.4979(3) 0.101(2) Uani d PDU 0.62 A 1 C
H54A 0.7452 0.5855 0.4787 0.121 Uiso calc PR 0.62 A 1 H
H54B 0.8476 0.5121 0.4561 0.121 Uiso calc PR 0.62 A 1 H
C55 0.9184(6) 0.5958(6) 0.5660(3) 0.118(3) Uani d PDU 0.62 A 1 C
H55A 0.9936 0.5558 0.5760 0.141 Uiso calc PR 0.62 A 1 H
H55B 0.9495 0.6554 0.5527 0.141 Uiso calc PR 0.62 A 1 H
O34 0.8735(6) 0.6212(6) 0.6346(4) 0.0985(11) Uani d PDU 0.62 A 1 O
C56 0.8526(6) 0.5303(5) 0.6567(4) 0.090(2) Uani d PDU 0.62 A 1 C
H56A 0.8440 0.5405 0.7097 0.108 Uiso calc PR 0.62 A 1 H
H56B 0.9254 0.4890 0.6523 0.108 Uiso calc PR 0.62 A 1 H
C57 0.7232(6) 0.4861(5) 0.59881(15) 0.104(2) Uani d PDU 0.62 A 1 C
H57A 0.6930 0.4271 0.6134 0.125 Uiso calc PR 0.62 A 1 H
H57B 0.6553 0.5325 0.6008 0.125 Uiso calc PR 0.62 A 1 H
C54' 0.7348(9) 0.5619(3) 0.5052(5) 0.101(2) Uani d PDU 0.38 A 2 C
H54C 0.6474 0.5853 0.5055 0.121 Uiso calc PR 0.38 A 2 H
H54D 0.7484 0.5619 0.4541 0.121 Uiso calc PR 0.38 A 2 H
C55' 0.8420(11) 0.6313(10) 0.5660(6) 0.118(3) Uani d PDU 0.38 A 2 C
H55C 0.9146 0.6399 0.5421 0.141 Uiso calc PR 0.38 A 2 H
H55D 0.8043 0.6944 0.5734 0.141 Uiso calc PR 0.38 A 2 H
O34' 0.9036(11) 0.6157(10) 0.6420(7) 0.0985(11) Uani d PDU 0.38 A 2 O
C56' 0.7957(11) 0.5561(8) 0.6502(8) 0.090(2) Uani d PDU 0.38 A 2 C
H56C 0.7210 0.5971 0.6477 0.108 Uiso calc PR 0.38 A 2 H
H56D 0.8223 0.5453 0.7031 0.108 Uiso calc PR 0.38 A 2 H
C57' 0.7378(16) 0.4579(9) 0.5996(3) 0.104(2) Uani d PDU 0.38 A 2 C
H57C 0.7919 0.4065 0.6170 0.125 Uiso calc PR 0.38 A 2 H
H57D 0.6472 0.4438 0.6032 0.125 Uiso calc PR 0.38 A 2 H

loop_
_atom_site_aniso_label
_atom_site_aniso_U_11
_atom_site_aniso_U_22
_atom_site_aniso_U_33
_atom_site_aniso_U_12
_atom_site_aniso_U_13
_atom_site_aniso_U_23
C1 0.0657(13) 0.0639(13) 0.0578(12) -0.0207(11) 0.0171(11) 0.0049(10)
S1 0.0643(3) 0.0506(3) 0.0396(2) -0.0116(2) 0.0150(2) 0.00304(19)
O1 0.0845(12) 0.0720(11) 0.0728(11) -0.0052(9) 0.0371(10) -0.0141(9)
O2 0.1034(14) 0.0671(10) 0.0494(9) -0.0193(9) -0.0033(9) 0.0147(7)
C2 0.0499(10) 0.0465(10) 0.0423(9) -0.0066(8) 0.0151(8) 0.0044(8)
C3 0.0582(11) 0.0416(9) 0.0507(10) -0.0009(8) 0.0133(9) 0.0072(8)
C4 0.0512(10) 0.0477(10) 0.0459(10) -0.0009(8) 0.0092(8) 0.0086(8)
C5 0.0436(9) 0.0470(10) 0.0433(9) -0.0065(7) 0.0160(8) 0.0049(7)
C6 0.0592(11) 0.0434(10) 0.0499(10) -0.0094(8) 0.0166(9) 0.0111(8)
C7 0.0579(11) 0.0508(10) 0.0437(10) -0.0072(9) 0.0124(9) 0.0122(8)
N1 0.0496(9) 0.0452(8) 0.0446(8) -0.0130(7) 0.0146(7) 0.0062(7)
N2 0.0533(9) 0.0481(9) 0.0494(9) -0.0145(7) 0.0156(7) 0.0093(7)
C8 0.0448(10) 0.0469(10) 0.0482(10) -0.0070(8) 0.0101(8) 0.0110(8)
C9 0.0516(10) 0.0496(10) 0.0458(10) -0.0105(8) 0.0109(8) 0.0073(8)
C10 0.0470(10) 0.0474(10) 0.0456(10) -0.0049(8) 0.0146(8) 0.0091(8)
C11 0.0580(11) 0.0411(9) 0.0449(10) -0.0085(8) 0.0218(8) 0.0029(7)
C12 0.0697(14) 0.0566(12) 0.0555(12) -0.0141(10) 0.0112(10) 0.0134(10)
C13 0.111(2) 0.0636(15) 0.0633(15) -0.0196(14) 0.0147(14) 0.0224(12)
C14 0.118(2) 0.0683(16) 0.0726(16) -0.0352(15) 0.0450(17) 0.0100(13)
C15 0.0756(16) 0.0694(15) 0.0882(18) -0.0171(12) 0.0466(14) 0.0052(13)
C16 0.0598(12) 0.0579(12) 0.0726(14) -0.0022(10) 0.0315(11) 0.0117(11)
C17 0.0552(11) 0.0531(11) 0.0455(10) -0.0183(9) 0.0049(9) 0.0121(8)
O3 0.0823(11) 0.0694(10) 0.0502(8) -0.0366(9) -0.0046(8) 0.0188(7)
C18 0.0592(12) 0.0425(10) 0.0475(10) -0.0111(8) 0.0041(9) 0.0050(8)
C19 0.0753(15) 0.0524(12) 0.0484(11) -0.0060(10) -0.0002(10) 0.0106(9)
C20 0.0727(15) 0.0640(14) 0.0565(13) -0.0098(12) -0.0147(11) 0.0070(11)
C21 0.0584(13) 0.0566(12) 0.0681(14) -0.0153(10) -0.0098(11) 0.0061(11)
C22 0.0468(10) 0.0391(9) 0.0565(11) -0.0060(8) 0.0044(8) 0.0033(8)
C23 0.0500(10) 0.0438(10) 0.0466(10) -0.0099(8) 0.0006(8) 0.0062(8)
N3 0.0523(10) 0.0519(10) 0.0669(11) -0.0169(8) 0.0035(8) 0.0136(8)
C24 0.0698(16) 0.0873(18) 0.0837(18) -0.0391(14) 0.0096(14) 0.0139(15)
C25 0.0751(17) 0.0707(16) 0.100(2) -0.0258(13) 0.0255(15) 0.0135(15)
O4 0.1021(16) 0.0948(15) 0.1017(16) -0.0336(12) 0.0215(13) 0.0391(13)
C26 0.0862(18) 0.0763(17) 0.0790(17) -0.0217(14) 0.0116(14) 0.0296(14)
C27 0.0633(15) 0.107(2) 0.0839(18) -0.0318(15) -0.0026(13) 0.0440(17)
C31 0.0654(14) 0.0859(18) 0.0758(16) -0.0270(13) 0.0225(13) 0.0008(14)
S31 0.0591(3) 0.0593(3) 0.0432(3) -0.0112(2) 0.0110(2) 0.0154(2)
O31 0.0991(14) 0.0927(13) 0.0813(12) 0.0170(11) 0.0302(11) 0.0536(11)
O32 0.0975(13) 0.0763(11) 0.0427(8) -0.0274(9) 0.0182(8) 0.0010(7)
C32 0.0473(10) 0.0508(10) 0.0397(9) -0.0078(8) 0.0066(8) 0.0132(8)
C33 0.0632(12) 0.0475(10) 0.0420(10) -0.0021(9) 0.0152(9) 0.0075(8)
C34 0.0647(12) 0.0408(9) 0.0462(10) -0.0054(8) 0.0140(9) 0.0100(8)
C35 0.0453(9) 0.0473(10) 0.0396(9) -0.0071(8) 0.0078(7) 0.0109(7)
C36 0.0564(11) 0.0455(10) 0.0493(10) -0.0004(8) 0.0148(9) 0.0088(8)
C37 0.0605(12) 0.0424(10) 0.0512(11) -0.0028(8) 0.0121(9) 0.0146(8)
N31 0.0487(8) 0.0463(8) 0.0432(8) -0.0099(7) 0.0120(7) 0.0084(6)
N32 0.0554(9) 0.0495(9) 0.0475(9) -0.0143(7) 0.0106(7) 0.0092(7)
C38 0.0488(10) 0.0539(11) 0.0493(10) -0.0104(8) 0.0126(8) 0.0107(9)
C39 0.0548(11) 0.0577(11) 0.0450(10) -0.0099(9) 0.0175(9) 0.0082(9)
C40 0.0461(10) 0.0464(10) 0.0434(9) -0.0034(8) 0.0130(8) 0.0067(8)
C41 0.0480(10) 0.0440(9) 0.0443(10) -0.0039(8) 0.0086(8) 0.0075(8)
C42 0.0486(10) 0.0513(11) 0.0542(11) -0.0042(8) 0.0108(9) 0.0146(9)
C43 0.0535(12) 0.0578(12) 0.0796(16) -0.0123(10) 0.0050(11) 0.0270(12)
C44 0.0787(17) 0.0497(12) 0.0763(16) -0.0163(12) -0.0061(13) 0.0041(11)
C45 0.097(2) 0.0586(14) 0.0622(14) -0.0067(13) 0.0112(14) -0.0095(11)
C46 0.0697(14) 0.0607(13) 0.0560(12) -0.0057(11) 0.0206(11) -0.0009(10)
C47 0.0589(12) 0.0649(13) 0.0528(11) -0.0193(10) 0.0128(10) 0.0136(10)
O33 0.0955(13) 0.0803(11) 0.0513(9) -0.0460(10) 0.0102(9) 0.0133(8)
C48 0.0617(12) 0.0531(11) 0.0504(11) -0.0127(9) 0.0145(9) 0.0111(9)
C49 0.0658(13) 0.0602(12) 0.0461(11) -0.0116(10) 0.0078(10) 0.0083(9)
C50 0.0768(15) 0.0663(13) 0.0466(11) -0.0041(11) 0.0154(10) 0.0179(10)
C51 0.0735(14) 0.0560(12) 0.0535(12) -0.0098(10) 0.0189(10) 0.0181(10)
C52 0.0572(11) 0.0497(11) 0.0523(11) -0.0065(9) 0.0152(9) 0.0121(9)
C53 0.0662(13) 0.0559(12) 0.0444(10) -0.0153(10) 0.0143(9) 0.0106(9)
N33 0.0851(14) 0.0610(11) 0.0548(10) -0.0273(10) 0.0181(10) 0.0102(9)
C54 0.115(5) 0.108(3) 0.069(2) -0.070(3) 0.012(3) 0.021(2)
C55 0.133(6) 0.124(5) 0.078(2) -0.087(5) 0.016(3) 0.009(3)
O34 0.115(3) 0.0828(15) 0.0746(17) -0.045(2) -0.003(2) 0.0069(12)
C56 0.096(5) 0.096(4) 0.061(2) -0.042(3) -0.002(4) 0.015(2)
C57 0.135(3) 0.099(4) 0.0637(16) -0.070(3) 0.0256(19) -0.0040(18)
C54' 0.115(5) 0.108(3) 0.069(2) -0.070(3) 0.012(3) 0.021(2)
C55' 0.133(6) 0.124(5) 0.078(2) -0.087(5) 0.016(3) 0.009(3)
O34' 0.115(3) 0.0828(15) 0.0746(17) -0.045(2) -0.003(2) 0.0069(12)
C56' 0.096(5) 0.096(4) 0.061(2) -0.042(3) -0.002(4) 0.015(2)
C57' 0.135(3) 0.099(4) 0.0637(16) -0.070(3) 0.0256(19) -0.0040(18)

loop_
_atom_type_symbol
_atom_type_description
_atom_type_scat_dispersion_real
_atom_type_scat_dispersion_imag
_atom_type_scat_source
C C 0.0181 0.0091 'International Tables Vol C Tables 4.2.6.8 and 6.1.1.4'
H H 0.0000 0.0000 'International Tables Vol C Tables 4.2.6.8 and 6.1.1.4'
N N 0.0311 0.0180 'International Tables Vol C Tables 4.2.6.8 and 6.1.1.4'
O O 0.0492 0.0322 'International Tables Vol C Tables 4.2.6.8 and 6.1.1.4'
S S 0.3331 0.5567 'International Tables Vol C Tables 4.2.6.8 and 6.1.1.4'

loop_
_geom_angle_atom_site_label_1
_geom_angle_atom_site_label_2
_geom_angle_atom_site_label_3
_geom_angle
S1 C1 H1A 109.5
S1 C1 H1B 109.5
H1A C1 H1B 109.5
S1 C1 H1C 109.5
H1A C1 H1C 109.5
H1B C1 H1C 109.5
O1 S1 O2 118.34(12)
O1 S1 C1 107.69(12)
O2 S1 C1 108.73(13)
O1 S1 C2 107.89(11)
O2 S1 C2 107.72(10)
C1 S1 C2 105.80(10)
C7 C2 C3 120.99(18)
C7 C2 S1 118.76(16)
C3 C2 S1 120.20(15)
C4 C3 C2 119.27(18)
C4 C3 H3 120.4
C2 C3 H3 120.4
C3 C4 C5 119.87(19)
C3 C4 H4 120.1
C5 C4 H4 120.1
C4 C5 C6 120.55(18)
C4 C5 N1 120.62(18)
C6 C5 N1 118.81(17)
C7 C6 C5 119.87(18)
C7 C6 H6 120.1
C5 C6 H6 120.1
C6 C7 C2 119.41(19)
C6 C7 H7 120.3
C2 C7 H7 120.3
C10 N1 N2 111.61(15)
C10 N1 C5 130.04(16)
N2 N1 C5 118.30(15)
C8 N2 N1 104.44(15)
N2 C8 C9 111.92(17)
N2 C8 C17 120.19(17)
C9 C8 C17 127.89(18)
C10 C9 C8 105.69(17)
C10 C9 H9 127.2
C8 C9 H9 127.2
N1 C10 C9 106.34(16)
N1 C10 C11 124.37(17)
C9 C10 C11 129.19(18)
C12 C11 C16 119.80(19)
C12 C11 C10 120.02(19)
C16 C11 C10 120.2(2)
C11 C12 C13 120.1(2)
C11 C12 H12 120.0
C13 C12 H12 120.0
C14 C13 C12 119.7(3)
C14 C13 H13 120.1
C12 C13 H13 120.1
C15 C14 C13 120.3(2)
C15 C14 H14 119.9
C13 C14 H14 119.9
C14 C15 C16 120.6(3)
C14 C15 H15 119.7
C16 C15 H15 119.7
C15 C16 C11 119.5(2)
C15 C16 H16 120.2
C11 C16 H16 120.2
O3 C17 C8 105.72(16)
O3 C17 H17A 110.6
C8 C17 H17A 110.6
O3 C17 H17B 110.6
C8 C17 H17B 110.6
H17A C17 H17B 108.7
C18 O3 C17 118.46(16)
O3 C18 C23 123.74(18)
O3 C18 C19 114.38(19)
C23 C18 C19 121.84(19)
C20 C19 C18 117.6(2)
C20 C19 H19 121.2
C18 C19 H19 121.2
C19 C20 C21 122.2(2)
C19 C20 H20 118.9
C21 C20 H20 118.9
C20 C21 C22 120.6(2)
C20 C21 H21 119.7
C22 C21 H21 119.7
N3 C22 C21 121.93(19)
N3 C22 C23 120.53(18)
C21 C22 C23 117.5(2)
C18 C23 C22 120.27(19)
C18 C23 H23 119.9
C22 C23 H23 119.9
C22 N3 C27 120.42(18)
C22 N3 C24 119.6(2)
C27 N3 C24 114.8(2)
N3 C24 C25 114.6(2)
N3 C24 H24A 108.6
C25 C24 H24A 108.6
N3 C24 H24B 108.6
C25 C24 H24B 108.6
H24A C24 H24B 107.6
O4 C25 C24 117.1(2)
O4 C25 H25A 108.0
C24 C25 H25A 108.0
O4 C25 H25B 108.0
C24 C25 H25B 108.0
H25A C25 H25B 107.3
C25 O4 C26 112.8(2)
O4 C26 C27 117.0(3)
O4 C26 H26A 108.0
C27 C26 H26A 108.0
O4 C26 H26B 108.0
C27 C26 H26B 108.0
H26A C26 H26B 107.3
N3 C27 C26 115.1(2)
N3 C27 H27A 108.5
C26 C27 H27A 108.5
N3 C27 H27B 108.5
C26 C27 H27B 108.5
H27A C27 H27B 107.5
S31 C31 H31A 109.5
S31 C31 H31B 109.5
H31A C31 H31B 109.5
S31 C31 H31C 109.5
H31A C31 H31C 109.5
H31B C31 H31C 109.5
O31 S31 O32 118.48(13)
O31 S31 C31 108.69(14)
O32 S31 C31 107.68(13)
O31 S31 C32 107.74(11)
O32 S31 C32 107.97(10)
C31 S31 C32 105.56(12)
C33 C32 C37 121.14(18)
C33 C32 S31 119.29(16)
C37 C32 S31 119.53(15)
C32 C33 C34 119.30(19)
C32 C33 H33 120.3
C34 C33 H33 120.3
C35 C34 C33 119.51(18)
C35 C34 H34 120.2
C33 C34 H34 120.2
C34 C35 C36 121.35(18)
C34 C35 N31 118.40(17)
C36 C35 N31 120.24(18)
C37 C36 C35 119.00(19)
C37 C36 H36 120.5
C35 C36 H36 120.5
C36 C37 C32 119.70(18)
C36 C37 H37 120.2
C32 C37 H37 120.2
N32 N31 C40 112.14(15)
N32 N31 C35 117.68(15)
C40 N31 C35 130.18(16)
C38 N32 N31 104.52(16)
N32 C38 C39 111.87(17)
N32 C38 C47 118.82(18)
C39 C38 C47 129.31(19)
C40 C39 C38 105.86(17)
C40 C39 H39 127.1
C38 C39 H39 127.1
N31 C40 C39 105.61(17)
N31 C40 C41 126.16(17)
C39 C40 C41 128.17(18)
C42 C41 C46 118.80(19)
C42 C41 C40 123.69(18)
C46 C41 C40 117.38(18)
C43 C42 C41 120.1(2)
C43 C42 H42 119.9
C41 C42 H42 119.9
C44 C43 C42 120.5(2)
C44 C43 H43 119.8
C42 C43 H43 119.8
C45 C44 C43 119.7(2)
C45 C44 H44 120.2
C43 C44 H44 120.2
C44 C45 C46 120.5(2)
C44 C45 H45 119.7
C46 C45 H45 119.7
C45 C46 C41 120.4(2)
C45 C46 H46 119.8
C41 C46 H46 119.8
O33 C47 C38 108.03(17)
O33 C47 H47A 110.1
C38 C47 H47A 110.1
O33 C47 H47B 110.1
C38 C47 H47B 110.1
H47A C47 H47B 108.4
C48 O33 C47 118.50(17)
O33 C48 C49 115.04(19)
O33 C48 C53 123.99(19)
C49 C48 C53 120.96(19)
C50 C49 C48 118.3(2)
C50 C49 H49 120.8
C48 C49 H49 120.8
C49 C50 C51 122.4(2)
C49 C50 H50 118.8
C51 C50 H50 118.8
C50 C51 C52 119.7(2)
C50 C51 H51 120.2
C52 C51 H51 120.2
N33 C52 C51 120.93(18)
N33 C52 C53 120.69(19)
C51 C52 C53 118.4(2)
C48 C53 C52 120.29(19)
C48 C53 H53 119.9
C52 C53 H53 119.9
C52 N33 C57 122.1(3)
C52 N33 C54 120.7(2)
C57 N33 C54 112.5(4)
C52 N33 C57' 116.1(5)
C54 N33 C57' 122.6(5)
C52 N33 C54' 115.5(4)
C57' N33 C54' 111.6(6)
N33 C54 C55 112.6(4)
N33 C54 H54A 109.1
C55 C54 H54A 109.1
N33 C54 H54B 109.1
C55 C54 H54B 109.1
H54A C54 H54B 107.8
O34 C55 C54 111.9(6)
O34 C55 H55A 109.2
C54 C55 H55A 109.2
O34 C55 H55B 109.2
C54 C55 H55B 109.2
H55A C55 H55B 107.9
C56 O34 C55 104.9(7)
O34 C56 C57 102.5(6)
O34 C56 H56A 111.3
C57 C56 H56A 111.3
O34 C56 H56B 111.3
C57 C56 H56B 111.3
H56A C56 H56B 109.2
N33 C57 C56 112.7(5)
N33 C57 H57A 109.0
C56 C57 H57A 109.0
N33 C57 H57B 109.0
C56 C57 H57B 109.0
H57A C57 H57B 107.8
N33 C54' C55' 112.4(7)
N33 C54' H54C 109.1
C55' C54' H54C 109.1
N33 C54' H54D 109.1
C55' C54' H54D 109.1
H54C C54' H54D 107.9
O34' C55' C54' 125.0(10)
O34' C55' H55C 106.1
C54' C55' H55C 106.1
O34' C55' H55D 106.1
C54' C55' H55D 106.1
H55C C55' H55D 106.3
C56' O34' C55' 97.6(11)
O34' C56' C57' 126.0(13)
O34' C56' H56C 105.8
C57' C56' H56C 105.8
O34' C56' H56D 105.8
C57' C56' H56D 105.8
H56C C56' H56D 106.2
N33 C57' C56' 108.6(9)
N33 C57' H57C 110.0
C56' C57' H57C 110.0
N33 C57' H57D 110.0
C56' C57' H57D 110.0
H57C C57' H57D 108.4

loop_
_geom_bond_atom_site_label_1
_geom_bond_atom_site_label_2
_geom_bond_site_symmetry_2
_geom_bond_distance
_geom_bond_publ_flag
C1 S1 . 1.750(2) ?
C1 H1A . 0.9600 ?
C1 H1B . 0.9600 ?
C1 H1C . 0.9600 ?
S1 O1 . 1.4299(19) ?
S1 O2 . 1.4313(19) ?
S1 C2 . 1.770(2) ?
C2 C7 . 1.384(3) ?
C2 C3 . 1.393(3) ?
C3 C4 . 1.382(3) ?
C3 H3 . 0.9300 ?
C4 C5 . 1.386(3) ?
C4 H4 . 0.9300 ?
C5 C6 . 1.389(3) ?
C5 N1 . 1.418(2) ?
C6 C7 . 1.382(3) ?
C6 H6 . 0.9300 ?
C7 H7 . 0.9300 ?
N1 C10 . 1.366(2) ?
N1 N2 . 1.376(2) ?
N2 C8 . 1.321(3) ?
C8 C9 . 1.403(3) ?
C8 C17 . 1.497(3) ?
C9 C10 . 1.368(3) ?
C9 H9 . 0.9300 ?
C10 C11 . 1.476(3) ?
C11 C12 . 1.378(3) ?
C11 C16 . 1.388(3) ?
C12 C13 . 1.387(3) ?
C12 H12 . 0.9300 ?
C13 C14 . 1.378(5) ?
C13 H13 . 0.9300 ?
C14 C15 . 1.366(5) ?
C14 H14 . 0.9300 ?
C15 C16 . 1.382(3) ?
C15 H15 . 0.9300 ?
C16 H16 . 0.9300 ?
C17 O3 . 1.415(2) ?
C17 H17A . 0.9700 ?
C17 H17B . 0.9700 ?
O3 C18 . 1.366(2) ?
C18 C23 . 1.378(3) ?
C18 C19 . 1.386(3) ?
C19 C20 . 1.375(3) ?
C19 H19 . 0.9300 ?
C20 C21 . 1.376(4) ?
C20 H20 . 0.9300 ?
C21 C22 . 1.398(3) ?
C21 H21 . 0.9300 ?
C22 N3 . 1.391(3) ?
C22 C23 . 1.411(3) ?
C23 H23 . 0.9300 ?
N3 C27 . 1.413(3) ?
N3 C24 . 1.433(3) ?
C24 C25 . 1.464(4) ?
C24 H24A . 0.9700 ?
C24 H24B . 0.9700 ?
C25 O4 . 1.376(4) ?
C25 H25A . 0.9700 ?
C25 H25B . 0.9700 ?
O4 C26 . 1.380(3) ?
C26 C27 . 1.477(4) ?
C26 H26A . 0.9700 ?
C26 H26B . 0.9700 ?
C27 H27A . 0.9700 ?
C27 H27B . 0.9700 ?
C31 S31 . 1.746(3) ?
C31 H31A . 0.9600 ?
C31 H31B . 0.9600 ?
C31 H31C . 0.9600 ?
S31 O31 . 1.423(2) ?
S31 O32 . 1.4323(18) ?
S31 C32 . 1.7693(19) ?
C32 C33 . 1.383(3) ?
C32 C37 . 1.387(3) ?
C33 C34 . 1.386(3) ?
C33 H33 . 0.9300 ?
C34 C35 . 1.383(3) ?
C34 H34 . 0.9300 ?
C35 C36 . 1.388(3) ?
C35 N31 . 1.428(2) ?
C36 C37 . 1.385(3) ?
C36 H36 . 0.9300 ?
C37 H37 . 0.9300 ?
N31 N32 . 1.367(2) ?
N31 C40 . 1.369(2) ?
N32 C38 . 1.320(3) ?
C38 C39 . 1.401(3) ?
C38 C47 . 1.504(3) ?
C39 C40 . 1.373(3) ?
C39 H39 . 0.9300 ?
C40 C41 . 1.476(3) ?
C41 C42 . 1.389(3) ?
C41 C46 . 1.390(3) ?
C42 C43 . 1.386(3) ?
C42 H42 . 0.9300 ?
C43 C44 . 1.374(4) ?
C43 H43 . 0.9300 ?
C44 C45 . 1.373(4) ?
C44 H44 . 0.9300 ?
C45 C46 . 1.381(3) ?
C45 H45 . 0.9300 ?
C46 H46 . 0.9300 ?
C47 O33 . 1.397(3) ?
C47 H47A . 0.9700 ?
C47 H47B . 0.9700 ?
O33 C48 . 1.366(2) ?
C48 C49 . 1.381(3) ?
C48 C53 . 1.389(3) ?
C49 C50 . 1.372(3) ?
C49 H49 . 0.9300 ?
C50 C51 . 1.380(3) ?
C50 H50 . 0.9300 ?
C51 C52 . 1.397(3) ?
C51 H51 . 0.9300 ?
C52 N33 . 1.392(3) ?
C52 C53 . 1.402(3) ?
C53 H53 . 0.9300 ?
N33 C57 . 1.4673(10) ?
N33 C54 . 1.4677(10) ?
N33 C57' . 1.4685(10) ?
N33 C54' . 1.4690(10) ?
C54 C55 . 1.5091(10) ?
C54 H54A . 0.9700 ?
C54 H54B . 0.9700 ?
C55 O34 . 1.4206(10) ?
C55 H55A . 0.9700 ?
C55 H55B . 0.9700 ?
O34 C56 . 1.4192(10) ?
C56 C57 . 1.5009(10) ?
C56 H56A . 0.9700 ?
C56 H56B . 0.9700 ?
C57 H57A . 0.9700 ?
C57 H57B . 0.9700 ?
C54' C55' . 1.5094(10) ?
C54' H54C . 0.9700 ?
C54' H54D . 0.9700 ?
C55' O34' . 1.4203(10) ?
C55' H55C . 0.9700 ?
C55' H55D . 0.9700 ?
O34' C56' . 1.4195(10) ?
C56' C57' . 1.5006(10) ?
C56' H56C . 0.9700 ?
C56' H56D . 0.9700 ?
C57' H57C . 0.9700 ?
C57' H57D . 0.9700 ?

loop_
_geom_hbond_atom_site_label_D
_geom_hbond_atom_site_label_H
_geom_hbond_atom_site_label_A
_geom_hbond_site_symmetry_A
_geom_hbond_distance_DH
_geom_hbond_distance_HA
_geom_hbond_distance_DA
_geom_hbond_angle_DHA
_geom_hbond_publ_flag
C7 H7 O2 . 0.930 2.500 2.887(3) 105.00 yes
C24 H24A O31 2_766 0.970 2.570 3.378(4) 141.00 yes
C27 H27B O32 1_664 0.970 2.550 3.427(4) 151.00 yes
C31 H31A O34 1_445 0.960 2.530 3.489(8) 174.00 yes
C33 H33 O32 . 0.930 2.570 2.925(3) 103.00 yes
C46 H46 O1 2_655 0.930 2.400 3.223(4) 148.00 yes

loop_
_geom_torsion_atom_site_label_1
_geom_torsion_atom_site_label_2
_geom_torsion_atom_site_label_3
_geom_torsion_atom_site_label_4
_geom_torsion
_geom_torsion_publ_flag
O1 S1 C2 C7 118.63(18) ?
O2 S1 C2 C7 -10.2(2) ?
C1 S1 C2 C7 -126.33(18) ?
O1 S1 C2 C3 -58.82(19) ?
O2 S1 C2 C3 172.37(17) ?
C1 S1 C2 C3 56.2(2) ?
C7 C2 C3 C4 1.9(3) ?
S1 C2 C3 C4 179.29(16) ?
C2 C3 C4 C5 -0.5(3) ?
C3 C4 C5 C6 -1.3(3) ?
C3 C4 C5 N1 -179.71(18) ?
C4 C5 C6 C7 1.7(3) ?
N1 C5 C6 C7 -179.87(18) ?
C5 C6 C7 C2 -0.3(3) ?
C3 C2 C7 C6 -1.5(3) ?
S1 C2 C7 C6 -178.95(16) ?
C4 C5 N1 C10 -35.7(3) yes
C6 C5 N1 C10 145.9(2) ?
C4 C5 N1 N2 141.44(19) ?
C6 C5 N1 N2 -37.0(3) ?
C10 N1 N2 C8 -0.2(2) ?
C5 N1 N2 C8 -177.78(17) ?
N1 N2 C8 C9 0.3(2) ?
N1 N2 C8 C17 179.89(18) ?
N2 C8 C9 C10 -0.4(2) ?
C17 C8 C9 C10 -179.9(2) ?
N2 N1 C10 C9 -0.1(2) ?
C5 N1 C10 C9 177.18(19) ?
N2 N1 C10 C11 176.59(18) ?
C5 N1 C10 C11 -6.2(3) ?
C8 C9 C10 N1 0.3(2) ?
C8 C9 C10 C11 -176.2(2) ?
N1 C10 C11 C12 125.2(2) ?
C9 C10 C11 C12 -58.9(3) ?
N1 C10 C11 C16 -56.0(3) yes
C9 C10 C11 C16 119.9(3) ?
C16 C11 C12 C13 -0.2(3) ?
C10 C11 C12 C13 178.6(2) ?
C11 C12 C13 C14 -0.2(4) ?
C12 C13 C14 C15 0.8(4) ?
C13 C14 C15 C16 -1.1(4) ?
C14 C15 C16 C11 0.6(4) ?
C12 C11 C16 C15 0.0(3) ?
C10 C11 C16 C15 -178.8(2) ?
N2 C8 C17 O3 -159.8(2) ?
C9 C8 C17 O3 19.7(3) ?
C8 C17 O3 C18 172.4(2) ?
C17 O3 C18 C23 1.0(3) ?
C17 O3 C18 C19 -176.8(2) ?
O3 C18 C19 C20 176.5(2) ?
C23 C18 C19 C20 -1.2(4) ?
C18 C19 C20 C21 0.1(4) ?
C19 C20 C21 C22 0.1(4) ?
C20 C21 C22 N3 -176.3(2) ?
C20 C21 C22 C23 0.8(4) ?
O3 C18 C23 C22 -175.4(2) ?
C19 C18 C23 C22 2.2(3) ?
N3 C22 C23 C18 175.3(2) ?
C21 C22 C23 C18 -1.9(3) ?
C21 C22 N3 C27 -164.1(3) ?
C23 C22 N3 C27 18.8(4) ?
C21 C22 N3 C24 -11.0(4) ?
C23 C22 N3 C24 172.0(2) ?
C22 N3 C24 C25 167.7(3) ?
C27 N3 C24 C25 -37.7(4) ?
N3 C24 C25 O4 43.2(4) ?
C24 C25 O4 C26 -46.2(4) ?
C25 O4 C26 C27 45.1(4) ?
C22 N3 C27 C26 -168.7(3) ?
C24 N3 C27 C26 37.0(4) ?
O4 C26 C27 N3 -41.6(4) ?
O31 S31 C32 C33 -148.51(18) ?
O32 S31 C32 C33 -19.5(2) ?
C31 S31 C32 C33 95.5(2) ?
O31 S31 C32 C37 29.4(2) ?
O32 S31 C32 C37 158.44(17) ?
C31 S31 C32 C37 -86.6(2) ?
C37 C32 C33 C34 0.2(3) ?
S31 C32 C33 C34 178.07(16) ?
C32 C33 C34 C35 0.0(3) ?
C33 C34 C35 C36 -0.6(3) ?
C33 C34 C35 N31 -179.50(18) ?
C34 C35 C36 C37 1.0(3) ?
N31 C35 C36 C37 179.91(18) ?
C35 C36 C37 C32 -0.8(3) ?
C33 C32 C37 C36 0.2(3) ?
S31 C32 C37 C36 -177.62(16) ?
C34 C35 N31 N32 47.5(3) ?
C36 C35 N31 N32 -131.4(2) ?
C34 C35 N31 C40 -132.3(2) ?
C36 C35 N31 C40 48.8(3) yes
C40 N31 N32 C38 -0.4(2) ?
C35 N31 N32 C38 179.82(18) ?
N31 N32 C38 C39 0.4(2) ?
N31 N32 C38 C47 -179.60(19) ?
N32 C38 C39 C40 -0.2(3) ?
C47 C38 C39 C40 179.7(2) ?
N32 N31 C40 C39 0.2(2) ?
C35 N31 C40 C39 -180.0(2) ?
N32 N31 C40 C41 -177.12(18) ?
C35 N31 C40 C41 2.7(3) ?
C38 C39 C40 N31 0.0(2) ?
C38 C39 C40 C41 177.3(2) ?
N31 C40 C41 C42 35.7(3) yes
C39 C40 C41 C42 -141.1(2) ?
N31 C40 C41 C46 -148.6(2) ?
C39 C40 C41 C46 34.6(3) ?
C46 C41 C42 C43 1.5(3) ?
C40 C41 C42 C43 177.14(19) ?
C41 C42 C43 C44 -1.1(3) ?
C42 C43 C44 C45 -0.1(4) ?
C43 C44 C45 C46 0.9(4) ?
C44 C45 C46 C41 -0.5(4) ?
C42 C41 C46 C45 -0.7(4) ?
C40 C41 C46 C45 -176.6(2) ?
N32 C38 C47 O33 -161.5(2) ?
C39 C38 C47 O33 18.6(4) ?
C38 C47 O33 C48 179.5(2) ?
C47 O33 C48 C49 171.4(2) ?
C47 O33 C48 C53 -9.1(4) ?
O33 C48 C49 C50 179.6(2) ?
C53 C48 C49 C50 0.0(4) ?
C48 C49 C50 C51 -1.0(4) ?
C49 C50 C51 C52 0.7(4) ?
C50 C51 C52 N33 178.6(2) ?
C50 C51 C52 C53 0.6(4) ?
O33 C48 C53 C52 -178.3(2) ?
C49 C48 C53 C52 1.2(4) ?
N33 C52 C53 C48 -179.5(2) ?
C51 C52 C53 C48 -1.5(4) ?
C51 C52 N33 C57 157.1(4) ?
C53 C52 N33 C57 -25.0(5) ?
C51 C52 N33 C54 3.1(5) ?
C53 C52 N33 C54 -179.0(4) ?
C51 C52 N33 C57' 174.9(7) ?
C53 C52 N33 C57' -7.2(8) ?
C51 C52 N33 C54' 41.4(5) ?
C53 C52 N33 C54' -140.7(5) ?
C52 N33 C54 C55 -169.1(4) ?
C57 N33 C54 C55 34.6(7) ?
C57' N33 C54 C55 19.7(11) ?
C54' N33 C54 C55 100.2(10) ?
N33 C54 C55 O34 -46.6(8) ?
C54 C55 O34 C56 68.7(6) ?
C55 O34 C56 C57 -75.6(5) ?
C52 N33 C57 C56 157.8(4) ?
C54 N33 C57 C56 -46.3(7) ?
C57' N33 C57 C56 84(3) ?
C54' N33 C57 C56 -77.1(6) ?
O34 C56 C57 N33 66.6(6) ?
C52 N33 C54' C55' -174.8(7) ?
C57 N33 C54' C55' 55.3(8) ?
C54 N33 C54' C55' -67.0(10) ?
C57' N33 C54' C55' 49.7(11) ?
N33 C54' C55' O34' -22.5(17) ?
C54' C55' O34' C56' -27.0(17) ?
C55' O34' C56' C57' 61.6(14) ?
C52 N33 C57' C56' -159.1(8) ?
C57 N33 C57' C56' -43.8(18) ?
C54 N33 C57' C56' 12.5(14) ?
C54' N33 C57' C56' -24.0(13) ?
O34' C56' C57' N33 -38.0(17) ?
